data_7239619
loop_
_publ_author_name
'Jiang, Zhijie'
'Sun, Lin'
'Li, Min'
'Wu, Haipeng'
'Xia, Zhengqiang'
'Ke, Hongshan'
'Zhang, Yiquan'
'Xie, Gang'
'Chen, Sanping'

_publ_section_title
;
 Solvent-tuned magnetic exchange interactions in Dy2 systems ligated by a
 \m-phenolato heptadentate Schiff base
;
_journal_issue 68
_journal_name_full 'RSC Advances'
_journal_page_first 39640
_journal_paper_doi 10.1039/C9RA08754K
_journal_volume 9
_journal_year 2019
_chemical_formula_sum 'C54 H54 Dy2 N8 O6'
_chemical_formula_weight 1236.05
_space_group_IT_number 14
_space_group_name_Hall '-P 2yn'
_space_group_name_H-M_alt 'P 1 21/n 1'
_symmetry_cell_setting monoclinic
_symmetry_space_group_name_H-M 'P 1 21/n 1'
_atom_sites_solution_hydrogens geom
_atom_sites_solution_primary direct
_atom_sites_solution_secondary difmap
_audit_creation_method SHELXL-97
_audit_update_record
;
2017-04-11 deposited with the CCDC.	2019-11-25 downloaded from the CCDC.
;
_cell_angle_alpha 90.00
_cell_angle_beta 96.437(5)
_cell_angle_gamma 90.00
_cell_formula_units_Z 2
_cell_length_a 11.211(3)
_cell_length_b 18.586(5)
_cell_length_c 11.571(3)
_cell_measurement_reflns_used 1914
_cell_measurement_temperature 296(2)
_cell_measurement_theta_max 23.82
_cell_measurement_theta_min 2.64
_cell_volume 2395.8(11)
_computing_cell_refinement 'Bruker SMART'
_computing_data_collection 'Bruker SMART APEX II'
_computing_data_reduction 'Bruker SAINT'
_computing_structure_refinement 'SHELXL-97 (Sheldrick, 1997)'
_computing_structure_solution 'SHELXS-97 (Sheldrick, 1990)'
_diffrn_ambient_temperature 296(2)
_diffrn_measured_fraction_theta_full 0.971
_diffrn_measured_fraction_theta_max 0.971
_diffrn_measurement_device_type 'Bruker APEX-II CCD'
_diffrn_measurement_method '\f and \w scans'
_diffrn_radiation_monochromator graphite
_diffrn_radiation_source 'fine-focus sealed tube'
_diffrn_radiation_type MoK\a
_diffrn_radiation_wavelength 0.71073
_diffrn_reflns_av_R_equivalents 0.0736
_diffrn_reflns_av_sigmaI/netI 0.0958
_diffrn_reflns_limit_h_max 11
_diffrn_reflns_limit_h_min -14
_diffrn_reflns_limit_k_max 19
_diffrn_reflns_limit_k_min -23
_diffrn_reflns_limit_l_max 13
_diffrn_reflns_limit_l_min -14
_diffrn_reflns_number 13129
_diffrn_reflns_theta_full 26.99
_diffrn_reflns_theta_max 26.99
_diffrn_reflns_theta_min 2.08
_exptl_absorpt_coefficient_mu 3.156
_exptl_absorpt_correction_T_max 0.353
_exptl_absorpt_correction_T_min 0.313
_exptl_absorpt_correction_type multi-scan
_exptl_absorpt_process_details SADABS
_exptl_crystal_colour colorless
_exptl_crystal_density_diffrn 1.713
_exptl_crystal_density_method 'not measured'
_exptl_crystal_description black
_exptl_crystal_F_000 1228
_exptl_crystal_size_max 0.38
_exptl_crystal_size_mid 0.36
_exptl_crystal_size_min 0.33
_refine_diff_density_max 4.014
_refine_diff_density_min -3.190
_refine_diff_density_rms 0.281
_refine_ls_extinction_method none
_refine_ls_goodness_of_fit_ref 1.107
_refine_ls_hydrogen_treatment constr
_refine_ls_matrix_type full
_refine_ls_number_parameters 316
_refine_ls_number_reflns 5080
_refine_ls_number_restraints 0
_refine_ls_restrained_S_all 1.107
_refine_ls_R_factor_all 0.1139
_refine_ls_R_factor_gt 0.0792
_refine_ls_shift/su_max 0.000
_refine_ls_shift/su_mean 0.000
_refine_ls_structure_factor_coef Fsqd
_refine_ls_weighting_details 'calc w=1/[\s^2^(Fo^2^)+(0.1000P)^2^+0.0000P] where P=(Fo^2^+2Fc^2^)/3'
_refine_ls_weighting_scheme calc
_refine_ls_wR_factor_gt 0.1834
_refine_ls_wR_factor_ref 0.2021
_reflns_number_gt 3364
_reflns_number_total 5229
_reflns_threshold_expression >2sigma(I)
_cod_data_source_file c9ra08754k2.cif
_cod_data_source_block xb0008_0m
_cod_depositor_comments
;
The following automatic conversions were performed:

data item '_exptl_absorpt_correction_type' value 'Multi-scan' was
changed to 'multi-scan' in accordance with the
/home/data/users/saulius/crontab/automatic-downloads/rss-feeds/RSC/lib/dictionaries/cif_core.dic
dictionary named 'cif_core.dic' version 2.4.2 last updated on
2011-04-26.

data item '_symmetry_cell_setting' value 'Monoclinic' was changed to
'monoclinic' in accordance with the
/home/data/users/saulius/crontab/automatic-downloads/rss-feeds/RSC/lib/dictionaries/cif_core.dic
dictionary named 'cif_core.dic' version 2.4.2 last updated on
2011-04-26.

Automatic conversion script
Id: cif_fix_values 6909 2019-04-08 15:41:33Z antanas 
;
_cod_original_sg_symbol_H-M 'P2(1)/n  '
_cod_database_code 7239619

loop_
_symmetry_equiv_pos_as_xyz
'x, y, z'
'-x+1/2, y+1/2, -z+1/2'
'-x, -y, -z'
'x-1/2, -y-1/2, z-1/2'

loop_
_atom_site_label
_atom_site_type_symbol
_atom_site_fract_x
_atom_site_fract_y
_atom_site_fract_z
_atom_site_U_iso_or_equiv
_atom_site_adp_type
_atom_site_occupancy
_atom_site_symmetry_multiplicity
_atom_site_calc_flag
_atom_site_refinement_flags
O3 O 0.2750(7) -0.0883(4) 0.0434(7) 0.0484(19) Uani 1 1 d .
C23 C 0.3564(10) -0.1380(6) 0.0519(10) 0.043(3) Uani 1 1 d .
C24 C 0.4726(11) -0.1239(7) 0.0131(10) 0.050(3) Uani 1 1 d .
H24 H 0.4909 -0.0779 -0.0114 0.060 Uiso 1 1 calc R
C25 C 0.5549(10) -0.1773(7) 0.0122(10) 0.051(3) Uani 1 1 d .
H25 H 0.6284 -0.1671 -0.0142 0.061 Uiso 1 1 calc R
C26 C 0.5328(11) -0.2477(7) 0.0499(11) 0.054(3) Uani 1 1 d .
H26 H 0.5875 -0.2847 0.0430 0.065 Uiso 1 1 calc R
C27 C 0.4293(10) -0.2596(7) 0.0965(11) 0.051(3) Uani 1 1 d .
H27 H 0.4172 -0.3040 0.1301 0.061 Uiso 1 1 calc R
C22 C 0.3406(10) -0.2077(7) 0.0958(9) 0.044(3) Uani 1 1 d .
C21 C 0.2339(10) -0.2247(7) 0.1528(10) 0.046(3) Uani 1 1 d .
H21 H 0.2396 -0.2638 0.2034 0.055 Uiso 1 1 calc R
N4 N 0.1345(8) -0.1914(5) 0.1400(7) 0.041(2) Uani 1 1 d .
C20 C 0.0414(10) -0.2129(6) 0.2141(10) 0.047(3) Uani 1 1 d .
H20A H 0.0715 -0.2502 0.2683 0.056 Uiso 1 1 calc R
H20B H -0.0292 -0.2309 0.1668 0.056 Uiso 1 1 calc R
Dy1 Dy -0.07542(4) 0.09316(3) 0.00012(4) 0.0344(2) Uani 1 1 d .
N3 N -0.0404(7) -0.0890(4) 0.1992(7) 0.0349(19) Uani 1 1 d .
O2 O 0.0890(6) 0.0229(4) 0.0766(6) 0.0383(17) Uani 1 1 d .
O1 O 0.0607(6) 0.1788(4) 0.0450(7) 0.0453(19) Uani 1 1 d .
C12 C -0.0381(10) -0.0196(6) 0.2647(9) 0.040(3) Uani 1 1 d .
H12 H -0.0632 -0.0298 0.3415 0.048 Uiso 1 1 calc R
C14 C 0.1425(9) 0.0344(5) 0.1840(9) 0.035(2) Uani 1 1 d .
N1 N -0.1519(8) 0.1736(5) 0.1466(7) 0.044(2) Uani 1 1 d .
N2 N -0.1330(7) 0.0241(5) 0.2001(7) 0.038(2) Uani 1 1 d .
C13 C 0.0812(10) 0.0147(6) 0.2827(9) 0.038(2) Uani 1 1 d .
C10 C -0.2299(11) -0.0283(7) 0.1620(11) 0.052(3) Uani 1 1 d .
H10A H -0.2661 -0.0170 0.0839 0.063 Uiso 1 1 calc R
H10B H -0.2919 -0.0270 0.2141 0.063 Uiso 1 1 calc R
C11 C -0.1709(10) -0.1013(7) 0.1648(13) 0.056(3) Uani 1 1 d .
H11A H -0.2039 -0.1323 0.2209 0.067 Uiso 1 1 calc R
H11B H -0.1838 -0.1239 0.0889 0.067 Uiso 1 1 calc R
C6 C -0.0351(9) 0.2812(7) 0.1207(9) 0.042(3) Uani 1 1 d .
C4 C 0.0620(15) 0.3976(8) 0.1133(15) 0.075(4) Uani 1 1 d .
H4 H 0.0630 0.4465 0.1305 0.090 Uiso 1 1 calc R
C16 C 0.3069(12) 0.0783(7) 0.3145(13) 0.057(3) Uani 1 1 d .
H16 H 0.3823 0.0997 0.3255 0.068 Uiso 1 1 calc R
C5 C -0.0294(12) 0.3532(7) 0.1432(12) 0.058(3) Uani 1 1 d .
H5 H -0.0902 0.3737 0.1807 0.070 Uiso 1 1 calc R
C7 C -0.1280(10) 0.2397(6) 0.1656(9) 0.043(3) Uani 1 1 d .
H7 H -0.1757 0.2639 0.2137 0.051 Uiso 1 1 calc R
C3 C 0.1526(12) 0.3660(8) 0.0561(12) 0.064(4) Uani 1 1 d .
H3 H 0.2148 0.3943 0.0345 0.077 Uiso 1 1 calc R
C15 C 0.2554(11) 0.0656(7) 0.2051(10) 0.048(3) Uani 1 1 d .
H15 H 0.2965 0.0781 0.1425 0.058 Uiso 1 1 calc R
C17 C 0.2500(13) 0.0600(8) 0.4109(11) 0.062(4) Uani 1 1 d .
H17 H 0.2860 0.0687 0.4860 0.075 Uiso 1 1 calc R
C18 C 0.1378(11) 0.0283(7) 0.3915(10) 0.049(3) Uani 1 1 d .
H18 H 0.0990 0.0157 0.4555 0.059 Uiso 1 1 calc R
C1 C 0.0569(9) 0.2485(6) 0.0648(9) 0.037(2) Uani 1 1 d .
C19 C 0.0112(11) -0.1454(6) 0.2790(10) 0.051(3) Uani 1 1 d .
H19A H -0.0456 -0.1574 0.3333 0.061 Uiso 1 1 calc R
H19B H 0.0836 -0.1273 0.3233 0.061 Uiso 1 1 calc R
C8 C -0.2392(10) 0.1393(6) 0.2172(10) 0.046(3) Uani 1 1 d .
H8A H -0.3078 0.1209 0.1674 0.055 Uiso 1 1 calc R
H8B H -0.2673 0.1736 0.2711 0.055 Uiso 1 1 calc R
C2 C 0.1505(11) 0.2931(7) 0.0316(13) 0.064(4) Uani 1 1 d .
H2 H 0.2109 0.2731 -0.0070 0.077 Uiso 1 1 calc R
C9 C -0.1719(11) 0.0788(6) 0.2820(10) 0.046(3) Uani 1 1 d .
H9A H -0.1021 0.0979 0.3290 0.055 Uiso 1 1 calc R
H9B H -0.2231 0.0561 0.3337 0.055 Uiso 1 1 calc R

loop_
_atom_site_aniso_label
_atom_site_aniso_U_11
_atom_site_aniso_U_22
_atom_site_aniso_U_33
_atom_site_aniso_U_23
_atom_site_aniso_U_13
_atom_site_aniso_U_12
O3 0.057(5) 0.042(5) 0.047(5) 0.007(4) 0.008(4) 0.004(4)
C23 0.041(6) 0.043(7) 0.043(7) -0.002(5) 0.002(5) -0.003(5)
C24 0.038(6) 0.065(8) 0.045(7) 0.004(6) -0.001(5) -0.005(6)
C25 0.036(6) 0.065(8) 0.051(7) 0.007(6) 0.005(5) 0.006(6)
C26 0.045(7) 0.068(9) 0.050(8) 0.005(6) 0.010(6) 0.012(6)
C27 0.046(7) 0.052(8) 0.054(8) 0.012(6) 0.005(6) 0.007(6)
C22 0.041(6) 0.060(8) 0.033(6) 0.001(5) 0.012(5) 0.005(5)
C21 0.049(7) 0.050(7) 0.039(6) 0.002(5) 0.009(5) 0.001(6)
N4 0.047(5) 0.048(6) 0.030(5) 0.008(4) 0.012(4) 0.005(4)
C20 0.057(7) 0.045(7) 0.042(7) 0.010(5) 0.021(5) 0.004(6)
Dy1 0.0399(3) 0.0387(3) 0.0262(3) 0.0007(2) 0.0112(2) 0.0010(2)
N3 0.037(5) 0.041(5) 0.029(4) 0.006(4) 0.013(4) -0.004(4)
O2 0.045(4) 0.044(4) 0.026(4) 0.004(3) 0.007(3) 0.002(3)
O1 0.040(4) 0.046(5) 0.052(5) 0.000(4) 0.015(4) 0.001(3)
C12 0.048(6) 0.053(7) 0.021(5) 0.004(5) 0.011(4) 0.003(5)
C14 0.039(6) 0.037(6) 0.029(5) -0.003(4) 0.008(4) 0.000(5)
N1 0.048(5) 0.063(7) 0.026(5) -0.006(4) 0.022(4) -0.002(5)
N2 0.039(5) 0.052(6) 0.024(4) -0.003(4) 0.011(4) 0.002(4)
C13 0.044(6) 0.041(6) 0.028(5) -0.005(4) 0.004(5) 0.003(5)
C10 0.049(7) 0.067(9) 0.043(7) 0.002(6) 0.013(6) -0.012(6)
C11 0.039(7) 0.060(8) 0.071(9) 0.002(6) 0.017(6) -0.001(6)
C6 0.042(6) 0.053(7) 0.031(6) 0.004(5) 0.003(5) -0.005(5)
C4 0.092(12) 0.058(10) 0.078(11) -0.012(7) 0.021(9) -0.006(8)
C16 0.045(7) 0.054(8) 0.068(9) -0.006(6) -0.011(7) 0.001(6)
C5 0.068(9) 0.046(8) 0.063(9) -0.002(6) 0.019(7) -0.005(6)
C7 0.051(7) 0.047(7) 0.032(6) -0.009(5) 0.013(5) 0.004(5)
C3 0.053(8) 0.061(9) 0.074(10) 0.004(7) -0.010(7) -0.025(7)
C15 0.049(7) 0.053(7) 0.041(7) -0.001(5) -0.003(5) -0.007(6)
C17 0.067(9) 0.073(9) 0.040(7) -0.018(6) -0.023(7) 0.016(7)
C18 0.054(7) 0.062(8) 0.030(6) 0.001(5) 0.000(5) 0.007(6)
C1 0.036(6) 0.047(7) 0.031(6) -0.005(4) 0.013(4) -0.009(5)
C19 0.064(8) 0.050(7) 0.043(7) 0.008(5) 0.028(6) 0.007(6)
C8 0.053(7) 0.050(7) 0.038(6) -0.004(5) 0.019(5) 0.005(5)
C2 0.052(8) 0.051(8) 0.091(11) 0.003(7) 0.015(7) 0.001(6)
C9 0.051(7) 0.057(8) 0.034(6) 0.000(5) 0.020(5) 0.001(5)

loop_
_atom_type_symbol
_atom_type_description
_atom_type_scat_dispersion_real
_atom_type_scat_dispersion_imag
_atom_type_scat_source
C C 0.0033 0.0016 'International Tables Vol C Tables 4.2.6.8 and 6.1.1.4'
H H 0.0000 0.0000 'International Tables Vol C Tables 4.2.6.8 and 6.1.1.4'
N N 0.0061 0.0033 'International Tables Vol C Tables 4.2.6.8 and 6.1.1.4'
O O 0.0106 0.0060 'International Tables Vol C Tables 4.2.6.8 and 6.1.1.4'
In In -0.7276 1.3100 'International Tables Vol C Tables 4.2.6.8 and 6.1.1.4'
Dy Dy -0.1892 4.4098 'International Tables Vol C Tables 4.2.6.8 and 6.1.1.4'

loop_
_geom_angle_atom_site_label_1
_geom_angle_atom_site_label_2
_geom_angle_atom_site_label_3
_geom_angle
_geom_angle_site_symmetry_1
_geom_angle_site_symmetry_3
C23 O3 Dy1 131.8(7) . 3
O3 C23 C22 124.5(10) . .
O3 C23 C24 119.9(10) . .
C22 C23 C24 115.6(10) . .
C25 C24 C23 120.4(12) . .
C24 C25 C26 122.3(11) . .
C27 C26 C25 117.6(11) . .
C26 C27 C22 122.2(12) . .
C27 C22 C23 121.5(10) . .
C27 C22 C21 118.0(11) . .
C23 C22 C21 120.2(10) . .
N4 C21 C22 126.4(11) . .
C21 N4 C20 117.9(9) . .
C21 N4 Dy1 127.0(7) . 3
C20 N4 Dy1 115.1(7) . 3
N4 C20 C19 105.9(9) . .
O1 Dy1 O3 136.3(3) . 3
O1 Dy1 O2 139.9(2) . 3
O3 Dy1 O2 81.7(3) 3 3
O1 Dy1 O2 79.7(3) . .
O3 Dy1 O2 141.6(3) 3 .
O2 Dy1 O2 69.2(3) 3 .
O1 Dy1 N1 72.0(3) . .
O3 Dy1 N1 76.4(3) 3 .
O2 Dy1 N1 143.5(3) 3 .
O2 Dy1 N1 113.2(3) . .
O1 Dy1 N4 75.6(3) . 3
O3 Dy1 N4 72.3(3) 3 3
O2 Dy1 N4 115.5(3) 3 3
O2 Dy1 N4 142.7(3) . 3
N1 Dy1 N4 85.1(3) . 3
O1 Dy1 N3 80.9(3) . 3
O3 Dy1 N3 111.2(3) 3 3
O2 Dy1 N3 71.0(2) 3 3
O2 Dy1 N3 82.9(2) . 3
N1 Dy1 N3 144.5(3) . 3
N4 Dy1 N3 66.0(3) 3 3
O1 Dy1 N2 110.6(3) . .
O3 Dy1 N2 81.3(3) 3 .
O2 Dy1 N2 83.0(2) 3 .
O2 Dy1 N2 71.1(2) . .
N1 Dy1 N2 65.2(3) . .
N4 Dy1 N2 144.3(3) 3 .
N3 Dy1 N2 148.5(2) 3 .
O1 Dy1 Dy1 110.68(19) . 3
O3 Dy1 Dy1 113.00(19) 3 3
O2 Dy1 Dy1 34.74(17) 3 3
O2 Dy1 Dy1 34.45(17) . 3
N1 Dy1 Dy1 136.6(2) . 3
N4 Dy1 Dy1 138.2(2) 3 3
N3 Dy1 Dy1 74.19(17) 3 3
N2 Dy1 Dy1 74.27(18) . 3
C19 N3 C12 108.3(8) . .
C19 N3 C11 111.2(9) . .
C12 N3 C11 103.2(8) . .
C19 N3 Dy1 108.3(6) . 3
C12 N3 Dy1 117.6(6) . 3
C11 N3 Dy1 108.2(7) . 3
C14 O2 Dy1 120.4(6) . 3
C14 O2 Dy1 120.9(6) . .
Dy1 O2 Dy1 110.8(3) 3 .
C1 O1 Dy1 135.2(7) . .
C13 C12 N2 115.2(9) . .
C13 C12 N3 114.1(8) . .
N2 C12 N3 104.3(8) . .
O2 C14 C15 122.4(9) . .
O2 C14 C13 119.5(9) . .
C15 C14 C13 118.2(9) . .
C7 N1 C8 117.4(9) . .
C7 N1 Dy1 128.1(7) . .
C8 N1 Dy1 114.5(7) . .
C9 N2 C12 107.4(8) . .
C9 N2 C10 112.2(9) . .
C12 N2 C10 104.6(9) . .
C9 N2 Dy1 109.0(6) . .
C12 N2 Dy1 117.0(6) . .
C10 N2 Dy1 106.6(6) . .
C18 C13 C14 117.9(10) . .
C18 C13 C12 122.0(10) . .
C14 C13 C12 120.1(9) . .
N2 C10 C11 106.1(10) . .
N3 C11 C10 106.4(9) . .
C5 C6 C1 119.2(10) . .
C5 C6 C7 118.5(10) . .
C1 C6 C7 122.0(11) . .
C5 C4 C3 117.5(13) . .
C15 C16 C17 121.5(12) . .
C6 C5 C4 123.8(13) . .
N1 C7 C6 127.1(10) . .
C2 C3 C4 120.7(13) . .
C16 C15 C14 121.5(12) . .
C18 C17 C16 117.7(11) . .
C17 C18 C13 123.2(12) . .
O1 C1 C6 122.7(9) . .
O1 C1 C2 119.2(10) . .
C6 C1 C2 118.0(11) . .
N3 C19 C20 111.8(9) . .
N1 C8 C9 105.7(9) . .
C3 C2 C1 120.8(13) . .
N2 C9 C8 111.1(9) . .

loop_
_geom_bond_atom_site_label_1
_geom_bond_atom_site_label_2
_geom_bond_distance
_geom_bond_site_symmetry_2
O3 C23 1.295(13) .
O3 Dy1 2.239(8) 3
C23 C22 1.411(16) .
C23 C24 1.448(16) .
C24 C25 1.356(16) .
C25 C26 1.411(17) .
C26 C27 1.351(16) .
C27 C22 1.384(15) .
C22 C21 1.464(15) .
C21 N4 1.269(13) .
N4 C20 1.478(13) .
N4 Dy1 2.483(9) 3
C20 C19 1.519(15) .
Dy1 O1 2.226(7) .
Dy1 O3 2.239(8) 3
Dy1 O2 2.332(7) 3
Dy1 O2 2.349(7) .
Dy1 N1 2.485(9) .
Dy1 N4 2.483(9) 3
Dy1 N3 2.771(8) 3
Dy1 N2 2.784(8) .
Dy1 Dy1 3.8538(13) 3
N3 C19 1.473(14) .
N3 C12 1.495(14) .
N3 C11 1.491(14) .
N3 Dy1 2.771(8) 3
O2 C14 1.335(12) .
O2 Dy1 2.332(7) 3
O1 C1 1.317(12) .
C12 C13 1.476(15) .
C12 N2 1.473(13) .
C14 C15 1.388(15) .
C14 C13 1.444(14) .
N1 C7 1.271(14) .
N1 C8 1.487(13) .
N2 C9 1.488(13) .
N2 C10 1.488(14) .
C13 C18 1.368(14) .
C10 C11 1.509(17) .
C6 C5 1.364(17) .
C6 C1 1.415(14) .
C6 C7 1.438(15) .
C4 C5 1.389(19) .
C4 C3 1.40(2) .
C16 C15 1.353(17) .
C16 C17 1.39(2) .
C3 C2 1.384(18) .
C17 C18 1.383(17) .
C1 C2 1.423(16) .
C8 C9 1.507(15) .
